data_4346905
loop_
_publ_author_name
'Yang, Qingxiang'
'Ren, ShuangShuang'
'Hao, Ying'
'Zhao, Qianqian'
'Chen, Zhijun'
'Zheng, Hegen'

_publ_section_title
;
 Cyclopentaneteracarboxylic Metal-Organic Frameworks: Tuning the Distance
 between Layers and Pore Structures with N-Ligands.
;
_journal_issue 10
_journal_name_full 'Inorganic chemistry'
_journal_page_first 4951
_journal_page_last 4957
_journal_paper_doi 10.1021/acs.inorgchem.5b02340
_journal_volume 55
_journal_year 2016
_chemical_formula_sum 'C28 H34 Co4 N4 O25'
_chemical_formula_weight 1063.31
_space_group_IT_number 2
_space_group_name_Hall '-P 1'
_space_group_name_H-M_alt 'P -1'
_symmetry_cell_setting triclinic
_symmetry_space_group_name_H-M 'P -1'
_atom_sites_solution_hydrogens geom
_atom_sites_solution_primary direct
_atom_sites_solution_secondary difmap
_audit_creation_method SHELXL-97
_cell_angle_alpha 93.488(2)
_cell_angle_beta 104.357(2)
_cell_angle_gamma 113.993(2)
_cell_formula_units_Z 1
_cell_length_a 9.0838(10)
_cell_length_b 9.6157(11)
_cell_length_c 12.4252(14)
_cell_measurement_reflns_used 2859
_cell_measurement_temperature 296(2)
_cell_measurement_theta_max 27.20
_cell_measurement_theta_min 2.63
_cell_volume 944.40(19)
_computing_cell_refinement 'SMART (Bruker, 2000)'
_computing_data_collection 'SMART (Bruker, 2000)'
_computing_data_reduction 'SMART (Bruker, 2000)'
_computing_molecular_graphics SHELXTL
_computing_publication_material SHELXTL
_computing_structure_refinement 'SHELXL-97 (Sheldrick, 1997)'
_computing_structure_solution 'SHELXS-97 (Sheldrick, 1990)'
_diffrn_ambient_temperature 296(2)
_diffrn_measured_fraction_theta_full 0.983
_diffrn_measured_fraction_theta_max 0.983
_diffrn_measurement_device_type 'CCD area detector'
_diffrn_measurement_method 'phi and omega scans'
_diffrn_radiation_monochromator graphite
_diffrn_radiation_source 'fine-focus sealed tube'
_diffrn_radiation_type MoK\a
_diffrn_radiation_wavelength 0.71073
_diffrn_reflns_av_R_equivalents 0.0571
_diffrn_reflns_av_sigmaI/netI 0.0796
_diffrn_reflns_limit_h_max 10
_diffrn_reflns_limit_h_min -6
_diffrn_reflns_limit_k_max 11
_diffrn_reflns_limit_k_min -11
_diffrn_reflns_limit_l_max 14
_diffrn_reflns_limit_l_min -14
_diffrn_reflns_number 6719
_diffrn_reflns_theta_full 25.00
_diffrn_reflns_theta_max 25.00
_diffrn_reflns_theta_min 1.72
_exptl_absorpt_coefficient_mu 1.829
_exptl_absorpt_correction_T_max 0.833
_exptl_absorpt_correction_T_min 0.833
_exptl_absorpt_process_details 'SADABS; Bruker, 2000'
_exptl_crystal_colour purple
_exptl_crystal_density_diffrn 1.870
_exptl_crystal_density_method 'not measured'
_exptl_crystal_description block
_exptl_crystal_F_000 539
_exptl_crystal_size_max 0.10
_exptl_crystal_size_mid 0.10
_exptl_crystal_size_min 0.10
_refine_diff_density_max 1.011
_refine_diff_density_min -1.003
_refine_diff_density_rms 0.215
_refine_ls_extinction_method none
_refine_ls_goodness_of_fit_ref 1.049
_refine_ls_hydrogen_treatment mixed
_refine_ls_matrix_type full
_refine_ls_number_parameters 284
_refine_ls_number_reflns 3261
_refine_ls_number_restraints 3
_refine_ls_restrained_S_all 1.054
_refine_ls_R_factor_all 0.0665
_refine_ls_R_factor_gt 0.0570
_refine_ls_shift/su_max 0.000
_refine_ls_shift/su_mean 0.000
_refine_ls_structure_factor_coef Fsqd
_refine_ls_weighting_details 'calc w=1/[\s^2^(Fo^2^)+(0.1301P)^2^+0.0000P] where P=(Fo^2^+2Fc^2^)/3'
_refine_ls_weighting_scheme calc
_refine_ls_wR_factor_gt 0.1683
_refine_ls_wR_factor_ref 0.1878
_reflns_number_gt 2737
_reflns_number_total 3261
_reflns_threshold_expression >2sigma(I)
_cod_data_source_file ic5b02340_si_005.cif
_cod_data_source_block 4
_cod_original_cell_volume 944.40(18)
_cod_original_sg_symbol_H-M p-1
_cod_database_code 4346905

loop_
_symmetry_equiv_pos_as_xyz
'x, y, z'
'-x, -y, -z'

loop_
_atom_site_label
_atom_site_type_symbol
_atom_site_fract_x
_atom_site_fract_y
_atom_site_fract_z
_atom_site_U_iso_or_equiv
_atom_site_adp_type
_atom_site_occupancy
_atom_site_symmetry_multiplicity
_atom_site_calc_flag
_atom_site_refinement_flags
C1 C 0.6684(6) 0.3466(5) 0.0596(4) 0.0208(10) Uani 1 1 d .
C2 C 0.2957(6) 0.1498(5) 0.0251(4) 0.0180(10) Uani 1 1 d .
C3 C 0.1738(6) 0.1487(6) 0.2207(4) 0.0239(11) Uani 1 1 d .
C4 C 0.7326(6) 0.1844(6) 0.2442(4) 0.0230(10) Uani 1 1 d .
C5 C 0.6441(6) 0.2843(6) 0.2579(4) 0.0226(10) Uani 1 1 d .
H5 H 0.7192 0.3702 0.3210 0.027 Uiso 1 1 calc R
C6 C 0.5875(6) 0.3547(5) 0.1524(4) 0.0199(10) Uani 1 1 d .
H6 H 0.6309 0.4654 0.1814 0.024 Uiso 1 1 calc R
C7 C 0.3913(6) 0.2904(5) 0.1193(4) 0.0206(10) Uani 1 1 d .
H7 H 0.3587 0.3727 0.0981 0.025 Uiso 1 1 calc R
C8 C 0.3549(6) 0.2505(5) 0.2327(4) 0.0204(10) Uani 1 1 d .
H8 H 0.3852 0.3485 0.2808 0.024 Uiso 1 1 calc R
C9 C 0.4810(6) 0.1888(6) 0.2886(4) 0.0274(11) Uani 1 1 d .
H9A H 0.4384 0.0794 0.2596 0.033 Uiso 1 1 calc R
H9B H 0.5023 0.2038 0.3699 0.033 Uiso 1 1 calc R
C10 C 0.8668(7) -0.1693(7) 0.3980(5) 0.0371(13) Uani 1 1 d .
H10 H 0.9833 -0.1156 0.4140 0.045 Uiso 1 1 calc R
C11 C 0.8057(7) -0.2676(7) 0.4672(5) 0.0384(14) Uani 1 1 d .
H11 H 0.8788 -0.2790 0.5293 0.046 Uiso 1 1 calc R
C12 C 0.6333(7) -0.3501(6) 0.4435(4) 0.0263(11) Uani 1 1 d .
C13 C 0.5280(7) -0.3289(7) 0.3516(5) 0.0350(13) Uani 1 1 d .
H13 H 0.4113 -0.3830 0.3342 0.042 Uiso 1 1 calc R
C14 C 0.5993(7) -0.2258(7) 0.2863(5) 0.0361(13) Uani 1 1 d .
H14 H 0.5283 -0.2109 0.2248 0.043 Uiso 1 1 calc R
N2 N 0.5759(6) -0.4552(5) 0.5174(4) 0.0331(11) Uani 1 1 d .
Co1 Co 0.86683(8) 0.00495(7) 0.20409(5) 0.0212(3) Uani 1 1 d .
Co2 Co 0.5000 0.0000 0.0000 0.0173(3) Uani 1 2 d S
Co3 Co 1.0000 0.5000 0.0000 0.0226(3) Uani 1 2 d S
N1 N 0.7685(5) -0.1451(5) 0.3076(3) 0.0276(9) Uani 1 1 d .
O1 O 0.6021(4) 0.2306(4) -0.0176(3) 0.0237(7) Uani 1 1 d .
O2 O 0.8054(5) 0.4606(4) 0.0712(3) 0.0364(9) Uani 1 1 d .
O3 O 0.3061(4) 0.0262(3) 0.0438(3) 0.0208(7) Uani 1 1 d .
O4 O 0.2105(4) 0.1643(4) -0.0677(3) 0.0262(8) Uani 1 1 d .
O5 O 0.0602(5) 0.1743(4) 0.1553(3) 0.0364(9) Uani 1 1 d .
O6 O 0.1317(5) 0.0420(5) 0.2767(3) 0.0388(10) Uani 1 1 d .
O7 O 0.6626(4) 0.0661(4) 0.1642(3) 0.0250(8) Uani 1 1 d .
O8 O 0.8709(5) 0.2119(5) 0.3094(3) 0.0422(11) Uani 1 1 d .
O9 O 0.9333(5) 0.2658(4) -0.0706(3) 0.0333(9) Uani 1 1 d .
H9F H 0.8462 0.1966 -0.0430 0.040 Uiso 0.50 1 d PR
H9G H 1.0308 0.2457 -0.0485 0.040 Uiso 0.50 1 d PR
O10 O 1.1374(6) 0.4773(5) 0.1540(3) 0.0401(10) Uani 1 1 d D
H10B H 1.1127 0.3702 0.1535 0.048 Uiso 0.50 1 d PRD
O1W O 0.3159(10) 0.9291(9) 0.4571(7) 0.115(3) Uani 1 1 d .
H1WC H 0.3462 0.9898 0.4116 0.138 Uiso 1 1 d R
H1WD H 0.2992 0.8388 0.4300 0.138 Uiso 1 1 d R
O2W O 0.0863(16) 0.6379(12) 0.3179(8) 0.171(5) Uani 1 1 d .
H2WA H 0.0717 0.7004 0.2757 0.205 Uiso 1 1 d R
H2WB H -0.0084 0.5746 0.3233 0.205 Uiso 1 1 d R
O3W O 0.0000 0.5000 0.5000 0.216(9) Uani 1 2 d S
H3WD H 0.0490 0.4655 0.4630 0.259 Uiso 0.50 1 d PR
H3WB H 0.0547 0.5979 0.5190 0.259 Uiso 0.50 1 d PR
H10F H 1.106(10) 0.487(4) 0.210(5) 0.07(3) Uiso 1 1 d D

loop_
_atom_site_aniso_label
_atom_site_aniso_U_11
_atom_site_aniso_U_22
_atom_site_aniso_U_33
_atom_site_aniso_U_23
_atom_site_aniso_U_13
_atom_site_aniso_U_12
C1 0.018(2) 0.018(2) 0.033(3) 0.0137(19) 0.013(2) 0.009(2)
C2 0.008(2) 0.022(2) 0.024(2) 0.0039(18) 0.0100(18) 0.0034(18)
C3 0.019(3) 0.029(3) 0.028(2) 0.002(2) 0.015(2) 0.011(2)
C4 0.017(2) 0.030(3) 0.026(2) 0.011(2) 0.010(2) 0.010(2)
C5 0.018(2) 0.030(3) 0.019(2) 0.0009(18) 0.0065(19) 0.009(2)
C6 0.013(2) 0.016(2) 0.029(2) 0.0014(18) 0.0089(19) 0.0035(19)
C7 0.014(2) 0.020(2) 0.029(2) 0.0029(18) 0.0120(19) 0.0058(19)
C8 0.017(2) 0.024(2) 0.023(2) 0.0022(18) 0.0114(19) 0.009(2)
C9 0.021(3) 0.042(3) 0.022(2) 0.004(2) 0.010(2) 0.015(2)
C10 0.019(3) 0.046(3) 0.043(3) 0.019(3) 0.009(2) 0.009(3)
C11 0.030(3) 0.049(3) 0.030(3) 0.022(2) 0.006(2) 0.011(3)
C12 0.036(3) 0.026(2) 0.018(2) 0.0107(18) 0.012(2) 0.012(2)
C13 0.022(3) 0.036(3) 0.041(3) 0.017(2) 0.010(2) 0.005(2)
C14 0.025(3) 0.042(3) 0.037(3) 0.018(2) 0.007(2) 0.011(3)
N2 0.037(2) 0.034(2) 0.023(2) 0.0117(18) 0.015(2) 0.006(2)
Co1 0.0167(4) 0.0263(4) 0.0255(4) 0.0104(3) 0.0129(3) 0.0095(3)
Co2 0.0124(5) 0.0188(5) 0.0214(5) 0.0036(3) 0.0069(4) 0.0063(4)
Co3 0.0161(5) 0.0211(5) 0.0331(6) 0.0085(4) 0.0147(4) 0.0057(4)
N1 0.020(2) 0.034(2) 0.027(2) 0.0078(17) 0.0107(18) 0.0084(19)
O1 0.0246(18) 0.0193(16) 0.0286(18) 0.0057(13) 0.0172(15) 0.0052(15)
O2 0.023(2) 0.0268(19) 0.058(2) 0.0034(17) 0.0297(19) -0.0005(16)
O3 0.0168(17) 0.0180(16) 0.0303(18) 0.0062(13) 0.0130(14) 0.0063(14)
O4 0.0243(19) 0.0326(18) 0.0258(18) 0.0086(14) 0.0092(14) 0.0150(16)
O5 0.0191(19) 0.037(2) 0.056(2) 0.0199(17) 0.0142(17) 0.0109(17)
O6 0.025(2) 0.051(2) 0.046(2) 0.0287(19) 0.0190(18) 0.0130(19)
O7 0.0219(18) 0.0332(19) 0.0213(17) 0.0007(14) 0.0044(14) 0.0152(16)
O8 0.026(2) 0.052(2) 0.040(2) -0.0081(18) -0.0100(18) 0.0221(19)
O9 0.026(2) 0.0192(17) 0.053(2) 0.0100(16) 0.0180(17) 0.0039(16)
O10 0.042(3) 0.039(2) 0.040(2) 0.0093(17) 0.009(2) 0.021(2)
O1W 0.095(5) 0.107(5) 0.154(7) 0.060(5) 0.046(5) 0.044(5)
O2W 0.231(12) 0.169(9) 0.146(8) -0.016(7) 0.086(9) 0.110(9)
O3W 0.24(2) 0.218(17) 0.153(13) -0.039(12) -0.071(13) 0.154(16)

loop_
_atom_type_symbol
_atom_type_description
_atom_type_scat_dispersion_real
_atom_type_scat_dispersion_imag
_atom_type_scat_source
C C 0.0033 0.0016 'International Tables Vol C Tables 4.2.6.8 and 6.1.1.4'
H H 0.0000 0.0000 'International Tables Vol C Tables 4.2.6.8 and 6.1.1.4'
N N 0.0061 0.0033 'International Tables Vol C Tables 4.2.6.8 and 6.1.1.4'
O O 0.0106 0.0060 'International Tables Vol C Tables 4.2.6.8 and 6.1.1.4'
Co Co 0.3494 0.9721 'International Tables Vol C Tables 4.2.6.8 and 6.1.1.4'

loop_
_geom_angle_atom_site_label_1
_geom_angle_atom_site_label_2
_geom_angle_atom_site_label_3
_geom_angle
_geom_angle_site_symmetry_1
_geom_angle_site_symmetry_3
O2 C1 O1 124.7(4) . .
O2 C1 C6 114.3(4) . .
O1 C1 C6 121.0(4) . .
O3 C2 O4 124.2(4) . .
O3 C2 C7 118.0(4) . .
O4 C2 C7 117.8(4) . .
O6 C3 O5 119.1(5) . .
O6 C3 C8 121.9(5) . .
O5 C3 C8 118.9(4) . .
O6 C3 Co1 62.2(3) . 1_455
O5 C3 Co1 57.0(3) . 1_455
C8 C3 Co1 173.7(3) . 1_455
O8 C4 O7 118.3(5) . .
O8 C4 C5 121.4(4) . .
O7 C4 C5 120.3(4) . .
C4 C5 C9 109.5(4) . .
C4 C5 C6 117.3(4) . .
C9 C5 C6 105.8(4) . .
C1 C6 C7 118.6(4) . .
C1 C6 C5 114.3(4) . .
C7 C6 C5 107.3(4) . .
C2 C7 C6 114.5(4) . .
C2 C7 C8 111.4(4) . .
C6 C7 C8 102.3(4) . .
C3 C8 C9 115.4(4) . .
C3 C8 C7 114.4(4) . .
C9 C8 C7 105.8(4) . .
C8 C9 C5 105.1(4) . .
N1 C10 C11 123.9(5) . .
C10 C11 C12 118.8(5) . .
C11 C12 C13 119.2(5) . .
C11 C12 N2 116.4(5) . .
C13 C12 N2 124.4(5) . .
C14 C13 C12 118.6(5) . .
N1 C14 C13 122.9(5) . .
N2 N2 C12 114.0(6) 2_646 .
O4 Co1 N1 95.20(15) 2_655 .
O4 Co1 O5 96.54(15) 2_655 1_655
N1 Co1 O5 155.18(17) . 1_655
O4 Co1 O7 99.68(13) 2_655 .
N1 Co1 O7 94.04(16) . .
O5 Co1 O7 105.41(14) 1_655 .
O4 Co1 O6 100.32(15) 2_655 1_655
N1 Co1 O6 96.00(15) . 1_655
O5 Co1 O6 60.39(14) 1_655 1_655
O7 Co1 O6 156.66(15) . 1_655
O4 Co1 O8 157.00(14) 2_655 .
N1 Co1 O8 92.88(17) . .
O5 Co1 O8 84.70(17) 1_655 .
O7 Co1 O8 58.21(12) . .
O6 Co1 O8 100.20(15) 1_655 .
O4 Co1 C3 100.69(15) 2_655 1_655
N1 Co1 C3 125.57(17) . 1_655
O5 Co1 C3 30.31(15) 1_655 1_655
O7 Co1 C3 132.89(15) . 1_655
O6 Co1 C3 30.10(15) 1_655 1_655
O8 Co1 C3 91.95(15) . 1_655
O3 Co2 O3 180.0 . 2_655
O3 Co2 O1 89.88(13) . .
O3 Co2 O1 90.12(13) 2_655 .
O3 Co2 O1 90.11(13) . 2_655
O3 Co2 O1 89.88(13) 2_655 2_655
O1 Co2 O1 180.0 . 2_655
O3 Co2 O7 84.83(13) . 2_655
O3 Co2 O7 95.17(13) 2_655 2_655
O1 Co2 O7 91.41(13) . 2_655
O1 Co2 O7 88.59(13) 2_655 2_655
O3 Co2 O7 95.17(13) . .
O3 Co2 O7 84.83(13) 2_655 .
O1 Co2 O7 88.59(13) . .
O1 Co2 O7 91.41(13) 2_655 .
O7 Co2 O7 180.0 2_655 .
O2 Co3 O2 180.0 2_765 .
O2 Co3 O10 86.99(17) 2_765 2_765
O2 Co3 O10 93.01(17) . 2_765
O2 Co3 O10 93.01(17) 2_765 .
O2 Co3 O10 86.99(17) . .
O10 Co3 O10 180.0 2_765 .
O2 Co3 O9 80.76(14) 2_765 .
O2 Co3 O9 99.24(14) . .
O10 Co3 O9 89.42(15) 2_765 .
O10 Co3 O9 90.58(15) . .
O2 Co3 O9 99.24(14) 2_765 2_765
O2 Co3 O9 80.76(14) . 2_765
O10 Co3 O9 90.58(15) 2_765 2_765
O10 Co3 O9 89.42(15) . 2_765
O9 Co3 O9 179.999(1) . 2_765
C10 N1 C14 116.6(4) . .
C10 N1 Co1 122.6(4) . .
C14 N1 Co1 120.8(3) . .
C1 O1 Co2 126.9(3) . .
C1 O2 Co3 133.2(3) . .
C2 O3 Co2 114.4(3) . .
C2 O4 Co1 116.9(3) . 2_655
C3 O5 Co1 92.7(3) . 1_455
C3 O6 Co1 87.7(3) . 1_455
C4 O7 Co2 137.7(3) . .
C4 O7 Co1 95.0(3) . .
Co2 O7 Co1 119.65(15) . .
C4 O8 Co1 88.4(3) . .

loop_
_geom_bond_atom_site_label_1
_geom_bond_atom_site_label_2
_geom_bond_distance
_geom_bond_site_symmetry_2
C1 O2 1.246(6) .
C1 O1 1.251(6) .
C1 C6 1.527(6) .
C2 O3 1.260(6) .
C2 O4 1.269(6) .
C2 C7 1.517(6) .
C3 O6 1.257(6) .
C3 O5 1.266(6) .
C3 C8 1.496(7) .
C3 Co1 2.505(5) 1_455
C4 O8 1.226(6) .
C4 O7 1.283(6) .
C4 C5 1.507(7) .
C5 C9 1.550(7) .
C5 C6 1.581(7) .
C6 C7 1.561(6) .
C7 C8 1.560(6) .
C8 C9 1.534(7) .
C10 N1 1.347(7) .
C10 C11 1.360(7) .
C11 C12 1.379(8) .
C12 C13 1.381(8) .
C12 N2 1.435(6) .
C13 C14 1.378(8) .
C14 N1 1.355(7) .
N2 N2 1.235(9) 2_646
Co1 O4 2.039(3) 2_655
Co1 N1 2.069(4) .
Co1 O5 2.103(4) 1_655
Co1 O7 2.121(3) .
Co1 O6 2.217(4) 1_655
Co1 O8 2.296(4) .
Co1 C3 2.505(5) 1_655
Co2 O3 2.069(3) .
Co2 O3 2.070(3) 2_655
Co2 O1 2.076(3) .
Co2 O1 2.076(3) 2_655
Co2 O7 2.082(3) 2_655
Co2 O7 2.082(3) .
Co3 O2 2.080(3) 2_765
Co3 O2 2.080(3) .
Co3 O10 2.087(4) 2_765
Co3 O10 2.087(4) .
Co3 O9 2.143(3) .
Co3 O9 2.143(3) 2_765
O4 Co1 2.039(3) 2_655
O5 Co1 2.103(4) 1_455
O6 Co1 2.217(4) 1_455
